data_7249954
loop_
_publ_author_name
'Correia, Gilvan A.'
'Franco, Chris H. J.'
'Kirillova, Marina V.'
'Gallou, Fabrice'
'Kirillov, Alexander M.'

_publ_section_title
;
 Adding value to terpenes: copper-catalyzed oxidation of \a-pinene in
 water under micellar conditions
;
_journal_issue 12
_journal_name_full 'Green Chemistry'
_journal_page_first 3178
_journal_page_last 3185
_journal_paper_doi 10.1039/D4GC06525E
_journal_volume 27
_journal_year 2025
_chemical_formula_moiety 'C18 H28 Cu3 N3 O12, C8 H3 N O6, H2 O, 2.5[H2O]'
_chemical_formula_sum 'C26 H33 Cu3 N4 O19'
_chemical_formula_weight 896.18
_space_group_crystal_system triclinic
_space_group_IT_number 2
_space_group_name_Hall '-P 1'
_space_group_name_H-M_alt 'P -1'
_atom_sites_solution_hydrogens mixed
_audit_creation_date 2024-09-23
_audit_creation_method
;
Olex2 1.5
(compiled 2024.02.16 svn.r378c4104 for OlexSys, GUI svn.r6928)
;
_audit_update_record
;
2024-09-23 deposited with the CCDC.	2025-02-14 downloaded from the CCDC.
;
_cell_angle_alpha 104.287(4)
_cell_angle_beta 96.867(5)
_cell_angle_gamma 103.278(4)
_cell_formula_units_Z 2
_cell_length_a 7.3749(10)
_cell_length_b 13.1591(14)
_cell_length_c 19.230(3)
_cell_measurement_reflns_used 5370
_cell_measurement_temperature 298
_cell_measurement_theta_max 26.352
_cell_measurement_theta_min 2.225
_cell_volume 1729.1(4)
_computing_cell_refinement 'SAINT V8.40B (?, 2016)'
_computing_data_reduction 'SAINT V8.40B (?, 2016)'
_computing_molecular_graphics 'Olex2 1.5 (Dolomanov et al., 2009)'
_computing_publication_material 'Olex2 1.5 (Dolomanov et al., 2009)'
_computing_structure_refinement 'SHELXL 2019/3 (Sheldrick, 2015)'
_computing_structure_solution 'SHELXT 2018/2 (Sheldrick, 2018)'
_diffrn_ambient_temperature 298.00
_diffrn_measured_fraction_theta_full 0.998
_diffrn_measured_fraction_theta_max 0.998
_diffrn_measurement_device_type 'Bruker APEX-II CCD'
_diffrn_measurement_method '\f and \w scans'
_diffrn_radiation_type MoK\a
_diffrn_radiation_wavelength 0.71073
_diffrn_reflns_av_R_equivalents 0.0804
_diffrn_reflns_av_unetI/netI 0.0498
_diffrn_reflns_Laue_measured_fraction_full 0.998
_diffrn_reflns_Laue_measured_fraction_max 0.998
_diffrn_reflns_limit_h_max 8
_diffrn_reflns_limit_h_min -8
_diffrn_reflns_limit_k_max 15
_diffrn_reflns_limit_k_min -15
_diffrn_reflns_limit_l_max 23
_diffrn_reflns_limit_l_min -23
_diffrn_reflns_number 35596
_diffrn_reflns_point_group_measured_fraction_full 0.998
_diffrn_reflns_point_group_measured_fraction_max 0.998
_diffrn_reflns_theta_full 25.000
_diffrn_reflns_theta_max 25.350
_diffrn_reflns_theta_min 2.368
_exptl_absorpt_coefficient_mu 1.915
_exptl_absorpt_correction_T_max 0.7457
_exptl_absorpt_correction_T_min 0.6694
_exptl_absorpt_correction_type multi-scan
_exptl_absorpt_process_details
;
SADABS-2016/2 (Bruker,2016/2) was used for absorption correction.
wR2(int) was 0.0704 before and 0.0609 after correction.
The Ratio of minimum to maximum transmission is 0.8977.
The \l/2 correction factor is Not present.
;
_exptl_crystal_colour 'light blue'
_exptl_crystal_colour_modifier light
_exptl_crystal_colour_primary blue
_exptl_crystal_density_diffrn 1.721
_exptl_crystal_description prism
_exptl_crystal_F_000 912
_exptl_crystal_size_max 0.23
_exptl_crystal_size_mid 0.18
_exptl_crystal_size_min 0.15
_refine_diff_density_max 1.935
_refine_diff_density_min -1.270
_refine_diff_density_rms 0.122
_refine_ls_extinction_method none
_refine_ls_goodness_of_fit_ref 1.035
_refine_ls_hydrogen_treatment mixed
_refine_ls_matrix_type full
_refine_ls_number_parameters 465
_refine_ls_number_reflns 6313
_refine_ls_number_restraints 19
_refine_ls_restrained_S_all 1.054
_refine_ls_R_factor_all 0.0956
_refine_ls_R_factor_gt 0.0648
_refine_ls_shift/su_max 0.000
_refine_ls_shift/su_mean 0.000
_refine_ls_structure_factor_coef Fsqd
_refine_ls_weighting_details 'w=1/[\s^2^(Fo^2^)+(0.0996P)^2^+7.1527P] where P=(Fo^2^+2Fc^2^)/3'
_refine_ls_weighting_scheme calc
_refine_ls_wR_factor_gt 0.1765
_refine_ls_wR_factor_ref 0.1980
_reflns_Friedel_coverage 0.000
_reflns_number_gt 4469
_reflns_number_total 6313
_reflns_threshold_expression 'I > 2\s(I)'
_cod_data_source_file d4gc06525e2.cif
_cod_data_source_block compound_03_micellar
_cod_depositor_comments 'Adding full bibliography for 7249952--7249954.cif.'
_cod_database_code 7249954
_shelx_shelxl_version_number 2019/3
_shelx_space_group_comment
;
The symmetry employed for this shelxl refinement is uniquely defined
by the following loop, which should always be used as a source of
symmetry information in preference to the above space-group names.
They are only intended as comments.
;
_shelx_estimated_absorpt_t_max 0.762
_shelx_estimated_absorpt_t_min 0.667
_olex2_refinement_description
;
1. Fixed Uiso
 At 1.2 times of:
  All C(H) groups, All C(H,H) groups
 At 1.5 times of:
  All C(H,H,H) groups, All O(H) groups, All O(H,H) groups
2. Restrained distances
 O16-H16
 0.85 with sigma of 0.01
 C18-H18B
 0.95 with sigma of 0.02
 H18A-C18
 0.95 with sigma of 0.02
 H18A-H18B
 1.6 with sigma of 0.04
 H17C-C17
 1.6 with sigma of 0.04
 Cu4-H16
 2.664448 with sigma of 0.02
 C22-H16
 1.895235 with sigma of 0.02
3. Uiso/Uaniso restraints and constraints
C17 \\sim C18 \\sim C19 \\sim C20: within 1.7A with sigma of 0.04 and sigma for
terminal atoms of 0.08 within 1.7A
Uanis(O14) = Uanis(O13) = Uanis(O15)
Uanis(Cu2) = Uanis(Cu1)
Uanis(C17) = Uanis(C18) = Uanis(C19) = Uanis(C20)
4. Others
 Sof(Cu1)=Sof(O15)=1-FVAR(1)
 Sof(Cu2)=Sof(O13)=FVAR(1)
5.a Free rotating group:
 O19(H19C,H19D)
5.b Rotating group:
 O17(H17A,H17B), O18(H18C,H18D)
5.c Secondary CH2 refined with riding coordinates:
 C19(H19A,H19B), C18(H18A,H18B), C17(H17C,H17D), C25(H25A,H25B), C24(H24A,
 H24B), C22(H22A,H22B), C23(H23A,H23B)
5.d Aromatic/amide H refined with riding coordinates:
 C7(H7), C5(H5), C3(H3), C11(H11), C15(H15), C13(H13)
5.e Idealised Me refined as rotating group:
 C21(H21A,H21B,H21C), C26(H26A,H26B,H26C)
;
_platon_squeeze_void_probe_radius 1.20
_olex2_submission_special_instructions 'No special instructions were received'
_publcif_funding_html
;
;

loop_
_space_group_symop_operation_xyz
'x, y, z'
'-x, -y, -z'

loop_
_atom_site_label
_atom_site_type_symbol
_atom_site_fract_x
_atom_site_fract_y
_atom_site_fract_z
_atom_site_U_iso_or_equiv
_atom_site_adp_type
_atom_site_occupancy
_atom_site_site_symmetry_order
_atom_site_calc_flag
_atom_site_refinement_flags_posn
_atom_site_refinement_flags_adp
_atom_site_refinement_flags_occupancy
_atom_site_disorder_assembly
_atom_site_disorder_group
Cu3 Cu 0.000000 0.500000 0.000000 0.0276(3) Uani 1 2 d S . P . .
Cu2 Cu 0.2416(3) 0.37559(16) 0.10170(12) 0.0317(4) Uani 0.578(3) 1 d . . P . .
Cu5 Cu 1.000000 1.000000 0.500000 0.0373(3) Uani 1 2 d S . P . .
Cu4 Cu 0.80091(12) 0.74996(8) 0.48508(4) 0.0461(3) Uani 1 1 d D . . . .
O1 O 0.2278(6) 0.5983(3) 0.0715(2) 0.0340(10) Uani 1 1 d . . . . .
O2 O 0.3360(8) 0.5197(4) 0.1520(3) 0.0479(13) Uani 1 1 d . . . . .
O3 O 0.8719(7) 0.9286(4) 0.3961(2) 0.0379(11) Uani 1 1 d . . . . .
O20 O 1.0356(6) 0.8612(4) 0.5070(2) 0.0375(11) Uani 1 1 d . . . . .
O4 O 0.7205(7) 0.7559(4) 0.3879(2) 0.0386(11) Uani 1 1 d . . . . .
O5 O 0.5514(13) 0.9757(6) 0.0951(4) 0.103(3) Uani 1 1 d . . . . .
O7 O 0.7536(7) 0.5293(4) 0.0891(3) 0.0489(13) Uani 1 1 d . . . . .
O9 O 1.2583(7) 0.6728(4) 0.4071(3) 0.0463(12) Uani 1 1 d . . . . .
O8 O 0.7680(8) 0.4657(4) 0.1865(3) 0.0542(14) Uani 1 1 d . . . . .
O11 O 1.0338(14) 0.9232(6) 0.1361(4) 0.098(3) Uani 1 1 d . . . . .
O10 O 1.3836(7) 0.8505(4) 0.4234(3) 0.0451(12) Uani 1 1 d . . . . .
O19 O 0.6842(8) 0.9413(5) 0.5376(3) 0.0519(13) Uani 1 1 d G . . . .
H19C H 0.597908 0.896868 0.549136 0.078 Uiso 1 1 d G U . . .
H19D H 0.676123 1.003848 0.560352 0.078 Uiso 1 1 d G U . . .
O14 O 0.0251(7) 0.3772(4) 0.0342(3) 0.0544(13) Uani 1 1 d . . . . .
N2 N 0.8654(9) 0.7285(5) 0.5840(3) 0.0427(14) Uani 1 1 d . . . . .
O16 O 0.5468(7) 0.6619(4) 0.4869(3) 0.0471(12) Uani 1 1 d D . . . .
H16 H 0.4357(19) 0.653(5) 0.463(2) 0.071 Uiso 1 1 d D U . . .
C1 C 0.3299(8) 0.5989(5) 0.1284(3) 0.0292(13) Uani 1 1 d . . . . .
O17 O 0.4149(9) 0.3747(6) 0.0072(4) 0.081(2) Uani 1 1 d . . . . .
H17A H 0.370448 0.408243 -0.020859 0.122 Uiso 1 1 d R U . . .
H17B H 0.527742 0.415921 0.026535 0.122 Uiso 1 1 d R U . . .
N1 N 0.1068(9) 0.2286(5) 0.0966(4) 0.0568(19) Uani 1 1 d . . . . .
C21 C 0.130(4) 0.1392(13) 0.0352(12) 0.233(14) Uani 1 1 d . . . . .
H21A H 0.099068 0.154344 -0.010421 0.350 Uiso 1 1 calc R U . . .
H21B H 0.046855 0.071020 0.034673 0.350 Uiso 1 1 calc R U . . .
H21C H 0.258938 0.135060 0.042209 0.350 Uiso 1 1 calc R U . . .
C20 C 0.4075(15) 0.2394(9) 0.1681(7) 0.101(2) Uani 1 1 d . U . . .
C19 C 0.1924(15) 0.2073(10) 0.1577(7) 0.101(2) Uani 1 1 d . U . . .
H19A H 0.147960 0.130219 0.153042 0.121 Uiso 1 1 calc R U . . .
H19B H 0.154707 0.246856 0.200689 0.121 Uiso 1 1 calc R U . . .
C18 C -0.0790(15) 0.2254(10) 0.0767(8) 0.101(2) Uani 1 1 d D U . . .
H18A H -0.126535 0.250119 0.121016 0.121 Uiso 1 1 calc DR U . . .
H18B H -0.148794 0.149840 0.054134 0.121 Uiso 1 1 calc DR U . . .
C17 C -0.1252(15) 0.2873(9) 0.0278(7) 0.101(2) Uani 1 1 d D U . . .
H17C H -0.156220 0.240895 -0.022125 0.121 Uiso 1 1 calc DR U . . .
H17D H -0.235761 0.311670 0.038849 0.121 Uiso 1 1 calc R U . . .
C2 C 0.4583(8) 0.7075(5) 0.1736(3) 0.0271(13) Uani 1 1 d . . . . .
C7 C 0.5502(8) 0.7210(5) 0.2438(3) 0.0275(13) Uani 1 1 d . . . . .
H7 H 0.533915 0.661744 0.262822 0.033 Uiso 1 1 calc R U . . .
C6 C 0.6661(8) 0.8215(5) 0.2863(3) 0.0281(13) Uani 1 1 d . . . . .
C8 C 0.7628(9) 0.8373(5) 0.3638(3) 0.0297(14) Uani 1 1 d . . . . .
C25 C 1.1502(10) 0.8482(6) 0.5675(4) 0.0450(18) Uani 1 1 d . . . . .
H25A H 1.251062 0.914388 0.590332 0.054 Uiso 1 1 calc R U . . .
H25B H 1.207263 0.789150 0.551025 0.054 Uiso 1 1 calc R U . . .
C24 C 1.0268(12) 0.8231(7) 0.6218(4) 0.054(2) Uani 1 1 d . . . . .
H24A H 1.099818 0.807346 0.661283 0.065 Uiso 1 1 calc R U . . .
H24B H 0.981443 0.885527 0.642407 0.065 Uiso 1 1 calc R U . . .
C26 C 0.9171(18) 0.6237(8) 0.5817(8) 0.101(4) Uani 1 1 d . . . . .
H26A H 0.810931 0.563199 0.555417 0.151 Uiso 1 1 calc R U . . .
H26B H 0.949953 0.619665 0.630571 0.151 Uiso 1 1 calc R U . . .
H26C H 1.023280 0.621218 0.557508 0.151 Uiso 1 1 calc R U . . .
O18 O 0.8985(18) 0.5886(9) 0.4323(7) 0.146(4) Uani 1 1 d . . . . .
H18C H 1.016798 0.600181 0.408430 0.219 Uiso 1 1 d R U . . .
H18D H 0.807329 0.532109 0.387102 0.219 Uiso 1 1 d R U . . .
C22 C 0.5231(12) 0.6500(7) 0.5572(4) 0.0494(19) Uani 1 1 d D . . . .
H22A H 0.517230 0.575888 0.557975 0.059 Uiso 1 1 calc R U . . .
H22B H 0.406007 0.665658 0.568511 0.059 Uiso 1 1 calc R U . . .
C23 C 0.6910(13) 0.7290(7) 0.6130(4) 0.060(2) Uani 1 1 d . . . . .
H23A H 0.673614 0.801729 0.623858 0.072 Uiso 1 1 calc R U . . .
H23B H 0.699817 0.707843 0.657880 0.072 Uiso 1 1 calc R U . . .
C5 C 0.6911(9) 0.9095(6) 0.2579(3) 0.0370(15) Uani 1 1 d . . . . .
H5 H 0.767006 0.977640 0.285682 0.044 Uiso 1 1 calc R U . . .
C4 C 0.6010(10) 0.8943(6) 0.1873(4) 0.0390(16) Uani 1 1 d . . . . .
C3 C 0.4857(9) 0.7958(6) 0.1442(3) 0.0366(15) Uani 1 1 d . . . . .
H3 H 0.427421 0.788108 0.096845 0.044 Uiso 1 1 calc R U . . .
N3 N 0.6282(11) 0.9892(6) 0.1572(4) 0.063(2) Uani 1 1 d . . . . .
O6 O 0.7229(12) 1.0769(5) 0.1957(4) 0.092(3) Uani 1 1 d . . . . .
O12 O 1.2320(14) 1.0135(6) 0.2344(5) 0.105(3) Uani 1 1 d . . . . .
N4 N 1.1247(11) 0.9295(6) 0.1955(4) 0.0580(18) Uani 1 1 d . . . . .
C12 C 1.0943(10) 0.8314(6) 0.2204(4) 0.0368(15) Uani 1 1 d . . . . .
C11 C 0.9766(9) 0.7349(6) 0.1759(4) 0.0364(15) Uani 1 1 d . . . . .
H11 H 0.917348 0.730347 0.129316 0.044 Uiso 1 1 calc R U . . .
C10 C 0.9478(8) 0.6443(5) 0.2018(3) 0.0297(13) Uani 1 1 d . . . . .
C9 C 0.8125(10) 0.5382(6) 0.1552(4) 0.0384(16) Uani 1 1 d . . . . .
C16 C 1.2753(9) 0.7596(6) 0.3881(3) 0.0355(15) Uani 1 1 d . . . . .
C14 C 1.1620(9) 0.7513(5) 0.3154(3) 0.0304(13) Uani 1 1 d . . . . .
C15 C 1.0413(9) 0.6535(5) 0.2711(3) 0.0315(14) Uani 1 1 d . . . . .
H15 H 1.022511 0.592524 0.288330 0.038 Uiso 1 1 calc R U . . .
C13 C 1.1869(9) 0.8423(5) 0.2896(4) 0.0356(15) Uani 1 1 d . . . . .
H13 H 1.264465 0.909405 0.318433 0.043 Uiso 1 1 calc R U . . .
O13 O 0.4354(13) 0.3468(7) 0.1706(6) 0.0544(13) Uani 0.578(3) 1 d . . P . .
Cu1 Cu 0.2599(4) 0.3532(2) 0.07055(17) 0.0317(4) Uani 0.422(3) 1 d . . P . .
O15 O 0.4745(17) 0.3122(10) 0.1194(9) 0.0544(13) Uani 0.422(3) 1 d . . P . .

loop_
_atom_site_aniso_label
_atom_site_aniso_U_11
_atom_site_aniso_U_22
_atom_site_aniso_U_33
_atom_site_aniso_U_23
_atom_site_aniso_U_13
_atom_site_aniso_U_12
Cu3 0.0243(5) 0.0207(5) 0.0295(5) 0.0071(4) -0.0106(4) -0.0023(4)
Cu2 0.0305(6) 0.0216(9) 0.0368(12) 0.0085(9) -0.0069(9) 0.0017(5)
Cu5 0.0371(7) 0.0371(6) 0.0253(6) -0.0064(5) -0.0116(5) 0.0115(5)
Cu4 0.0348(5) 0.0631(6) 0.0271(4) 0.0092(4) -0.0067(3) -0.0023(4)
O1 0.031(2) 0.035(2) 0.025(2) 0.0068(18) -0.0097(18) -0.0038(19)
O2 0.057(3) 0.033(3) 0.039(3) 0.000(2) -0.020(2) 0.010(2)
O3 0.039(3) 0.038(3) 0.022(2) -0.0029(19) -0.0074(19) 0.001(2)
O20 0.034(3) 0.038(3) 0.031(2) 0.0009(19) -0.0065(19) 0.009(2)
O4 0.040(3) 0.041(3) 0.024(2) 0.0050(19) -0.0050(19) 0.001(2)
O5 0.146(7) 0.064(4) 0.070(5) 0.038(4) -0.038(5) -0.018(4)
O7 0.045(3) 0.056(3) 0.031(3) 0.003(2) -0.004(2) 0.003(2)
O9 0.042(3) 0.045(3) 0.043(3) 0.015(2) -0.011(2) 0.003(2)
O8 0.047(3) 0.047(3) 0.051(3) 0.014(3) -0.008(2) -0.011(2)
O11 0.147(8) 0.074(5) 0.069(5) 0.044(4) -0.008(5) 0.011(5)
O10 0.041(3) 0.038(3) 0.042(3) -0.004(2) -0.009(2) 0.007(2)
O19 0.048(3) 0.056(3) 0.047(3) 0.005(3) -0.001(2) 0.022(3)
O14 0.034(2) 0.041(2) 0.083(3) 0.036(2) -0.019(2) -0.0044(18)
N2 0.045(4) 0.038(3) 0.039(3) 0.006(3) -0.007(3) 0.013(3)
O16 0.037(3) 0.059(3) 0.041(3) 0.020(2) -0.005(2) 0.004(2)
C1 0.023(3) 0.037(3) 0.023(3) 0.002(3) 0.001(2) 0.008(3)
O17 0.046(4) 0.111(6) 0.071(4) -0.003(4) 0.013(3) 0.020(4)
N1 0.042(4) 0.049(4) 0.078(5) 0.040(4) -0.013(3) -0.002(3)
C21 0.31(3) 0.088(12) 0.23(2) -0.076(13) -0.03(2) 0.074(16)
C20 0.063(3) 0.090(4) 0.142(5) 0.083(4) -0.038(3) -0.018(3)
C19 0.063(3) 0.090(4) 0.142(5) 0.083(4) -0.038(3) -0.018(3)
C18 0.063(3) 0.090(4) 0.142(5) 0.083(4) -0.038(3) -0.018(3)
C17 0.063(3) 0.090(4) 0.142(5) 0.083(4) -0.038(3) -0.018(3)
C2 0.019(3) 0.031(3) 0.023(3) -0.003(2) 0.000(2) 0.003(2)
C7 0.023(3) 0.033(3) 0.021(3) 0.001(2) 0.003(2) 0.003(2)
C6 0.024(3) 0.036(3) 0.020(3) 0.003(2) 0.001(2) 0.007(3)
C8 0.025(3) 0.040(4) 0.019(3) -0.002(3) 0.001(2) 0.011(3)
C25 0.035(4) 0.045(4) 0.046(4) 0.000(3) -0.009(3) 0.015(3)
C24 0.055(5) 0.052(5) 0.042(4) 0.011(3) -0.016(4) 0.007(4)
C26 0.096(9) 0.055(6) 0.144(11) 0.024(7) -0.019(8) 0.030(6)
O18 0.153(10) 0.107(8) 0.193(12) 0.034(7) 0.072(9) 0.052(7)
C22 0.051(5) 0.055(5) 0.047(4) 0.027(4) 0.008(4) 0.011(4)
C23 0.067(6) 0.064(5) 0.038(4) 0.017(4) -0.003(4) 0.004(4)
C5 0.031(4) 0.037(4) 0.031(3) 0.000(3) -0.003(3) -0.001(3)
C4 0.039(4) 0.037(4) 0.033(3) 0.011(3) -0.005(3) -0.001(3)
C3 0.034(4) 0.041(4) 0.025(3) 0.006(3) -0.005(3) 0.001(3)
N3 0.075(5) 0.044(4) 0.054(4) 0.022(3) -0.016(4) -0.010(4)
O6 0.122(6) 0.044(4) 0.075(4) 0.022(3) -0.031(4) -0.024(4)
O12 0.142(8) 0.046(4) 0.100(6) 0.032(4) -0.029(5) -0.014(4)
N4 0.071(5) 0.041(4) 0.060(4) 0.023(3) 0.005(4) 0.007(3)
C12 0.040(4) 0.038(4) 0.036(4) 0.015(3) 0.011(3) 0.012(3)
C11 0.031(3) 0.045(4) 0.033(3) 0.010(3) 0.004(3) 0.011(3)
C10 0.022(3) 0.036(3) 0.029(3) 0.006(3) 0.005(2) 0.007(3)
C9 0.032(4) 0.044(4) 0.033(4) 0.005(3) 0.000(3) 0.008(3)
C16 0.028(3) 0.043(4) 0.031(3) 0.003(3) -0.001(3) 0.010(3)
C14 0.024(3) 0.034(3) 0.030(3) 0.004(3) 0.003(3) 0.007(3)
C15 0.026(3) 0.032(3) 0.033(3) 0.009(3) 0.002(3) 0.002(3)
C13 0.031(3) 0.032(3) 0.038(4) 0.003(3) 0.005(3) 0.007(3)
O13 0.034(2) 0.041(2) 0.083(3) 0.036(2) -0.019(2) -0.0044(18)
Cu1 0.0305(6) 0.0216(9) 0.0368(12) 0.0085(9) -0.0069(9) 0.0017(5)
O15 0.034(2) 0.041(2) 0.083(3) 0.036(2) -0.019(2) -0.0044(18)

loop_
_atom_type_symbol
_atom_type_description
_atom_type_scat_dispersion_real
_atom_type_scat_dispersion_imag
_atom_type_scat_source
C C 0.0033 0.0016 'International Tables Vol C Tables 4.2.6.8 and 6.1.1.4'
H H 0.0000 0.0000 'International Tables Vol C Tables 4.2.6.8 and 6.1.1.4'
Cu Cu 0.3201 1.2651 'International Tables Vol C Tables 4.2.6.8 and 6.1.1.4'
N N 0.0061 0.0033 'International Tables Vol C Tables 4.2.6.8 and 6.1.1.4'
O O 0.0106 0.0060 'International Tables Vol C Tables 4.2.6.8 and 6.1.1.4'

loop_
_geom_angle_atom_site_label_1
_geom_angle_atom_site_label_2
_geom_angle_atom_site_label_3
_geom_angle
_geom_angle_site_symmetry_1
_geom_angle_site_symmetry_3
_geom_angle_publ_flag
O1 Cu3 O1 180.0 2_565 . ?
O14 Cu3 O1 91.95(19) . . ?
O2 Cu2 O14 102.1(2) . . ?
O2 Cu2 O17 97.9(3) . . ?
O2 Cu2 N1 150.6(3) . . ?
O2 Cu2 O13 87.0(3) . . ?
O2 Cu2 O15 102.9(4) . . ?
O14 Cu2 O17 87.9(3) . . ?
O14 Cu2 O13 169.4(3) . . ?
O14 Cu2 O15 147.8(5) . . ?
N1 Cu2 O14 87.3(2) . . ?
N1 Cu2 O17 110.4(3) . . ?
N1 Cu2 O13 82.1(3) . . ?
N1 Cu2 O15 80.8(4) . . ?
O13 Cu2 O17 96.4(4) . . ?
O13 Cu2 O15 30.5(4) . . ?
Cu1 Cu2 O2 124.8(5) . . ?
Cu1 Cu2 O14 77.9(4) . . ?
Cu1 Cu2 O17 27.5(4) . . ?
Cu1 Cu2 N1 84.2(5) . . ?
Cu1 Cu2 O13 101.6(6) . . ?
Cu1 Cu2 O15 71.2(6) . . ?
O15 Cu2 O17 68.8(5) . . ?
O3 Cu5 O3 180.0 2_776 . ?
O20 Cu5 O3 89.00(19) . . ?
O20 Cu4 O4 97.0(2) . . ?
O20 Cu4 N2 88.7(2) . . ?
O20 Cu4 O16 164.2(2) . . ?
O20 Cu4 O18 101.5(3) . . ?
O4 Cu4 N2 174.0(2) . . ?
O4 Cu4 O16 91.8(2) . . ?
O4 Cu4 O18 88.4(3) . . ?
N2 Cu4 O18 88.7(4) . . ?
O16 Cu4 N2 83.1(2) . . ?
O16 Cu4 O18 91.8(3) . . ?
C1 O1 Cu3 138.4(4) . . ?
Cu2 O2 Cu1 13.53(11) . . ?
C1 O2 Cu2 126.9(4) . . ?
C1 O2 Cu1 118.0(4) . . ?
C8 O3 Cu5 133.3(4) . . ?
Cu4 O20 Cu5 112.5(2) . . ?
C25 O20 Cu5 123.9(4) . . ?
C25 O20 Cu4 107.1(4) . . ?
C8 O4 Cu4 126.7(4) . . ?
H19C O19 H19D 104.5 . . ?
Cu3 O14 Cu2 125.0(3) . . ?
C17 O14 Cu3 123.9(5) . . ?
C17 O14 Cu2 109.5(5) . . ?
C17 O14 Cu1 110.4(5) . . ?
Cu1 O14 Cu3 125.2(3) . . ?
Cu1 O14 Cu2 19.22(8) . . ?
C24 N2 Cu4 103.6(5) . . ?
C24 N2 C26 111.0(7) . . ?
C26 N2 Cu4 113.8(6) . . ?
C23 N2 Cu4 103.0(4) . . ?
C23 N2 C24 114.6(6) . . ?
C23 N2 C26 110.6(8) . . ?
Cu4 O16 H16 133(2) . . ?
C22 O16 Cu4 113.8(4) . . ?
C22 O16 H16 107.1(19) . . ?
O1 C1 C2 116.4(6) . . ?
O2 C1 O1 127.1(6) . . ?
O2 C1 C2 116.4(5) . . ?
Cu2 O17 H17A 108.4 . . ?
Cu2 O17 H17B 107.0 . . ?
H17A O17 H17B 104.0 . . ?
Cu1 O17 Cu2 9.52(12) . . ?
Cu1 O17 H17A 109.3 . . ?
Cu1 O17 H17B 115.3 . . ?
Cu2 N1 Cu1 18.92(9) . . ?
C21 N1 Cu2 116.5(11) . . ?
C21 N1 Cu1 97.8(11) . . ?
C19 N1 Cu2 105.5(6) . . ?
C19 N1 C21 102.2(12) . . ?
C19 N1 Cu1 114.4(6) . . ?
C18 N1 Cu2 103.5(6) . . ?
C18 N1 C21 101.5(12) . . ?
C18 N1 C19 128.5(9) . . ?
C18 N1 Cu1 106.8(5) . . ?
N1 C21 H21A 109.5 . . ?
N1 C21 H21B 109.5 . . ?
N1 C21 H21C 109.5 . . ?
H21A C21 H21B 109.5 . . ?
H21A C21 H21C 109.5 . . ?
H21B C21 H21C 109.5 . . ?
C19 C20 O15 110.5(8) . . ?
O13 C20 C19 98.5(9) . . ?
O13 C20 O15 43.2(7) . . ?
N1 C19 C20 112.7(9) . . ?
N1 C19 H19A 109.1 . . ?
N1 C19 H19B 109.1 . . ?
C20 C19 H19A 109.1 . . ?
C20 C19 H19B 109.1 . . ?
H19A C19 H19B 107.8 . . ?
N1 C18 H18A 107.7 . . ?
N1 C18 H18B 107.7 . . ?
N1 C18 C17 118.5(9) . . ?
H18A C18 H18B 107.1 . . ?
C17 C18 H18A 107.7 . . ?
C17 C18 H18B 107.7 . . ?
O14 C17 C18 111.4(8) . . ?
O14 C17 H17C 109.3 . . ?
O14 C17 H17D 109.3 . . ?
C18 C17 H17C 109.3 . . ?
C18 C17 H17D 109.3 . . ?
H17C C17 H17D 108.0 . . ?
C7 C2 C1 120.9(6) . . ?
C7 C2 C3 119.6(5) . . ?
C3 C2 C1 119.5(5) . . ?
C2 C7 H7 119.4 . . ?
C2 C7 C6 121.2(6) . . ?
C6 C7 H7 119.4 . . ?
C7 C6 C8 121.4(6) . . ?
C5 C6 C7 119.4(5) . . ?
C5 C6 C8 119.3(5) . . ?
O3 C8 O4 127.8(6) . . ?
O3 C8 C6 116.7(6) . . ?
O4 C8 C6 115.5(5) . . ?
O20 C25 H25A 110.0 . . ?
O20 C25 H25B 110.0 . . ?
O20 C25 C24 108.7(6) . . ?
H25A C25 H25B 108.3 . . ?
C24 C25 H25A 110.0 . . ?
C24 C25 H25B 110.0 . . ?
N2 C24 C25 108.8(6) . . ?
N2 C24 H24A 109.9 . . ?
N2 C24 H24B 109.9 . . ?
C25 C24 H24A 109.9 . . ?
C25 C24 H24B 109.9 . . ?
H24A C24 H24B 108.3 . . ?
N2 C26 H26A 109.5 . . ?
N2 C26 H26B 109.5 . . ?
N2 C26 H26C 109.5 . . ?
H26A C26 H26B 109.5 . . ?
H26A C26 H26C 109.5 . . ?
H26B C26 H26C 109.5 . . ?
Cu4 O18 H18C 116.5 . . ?
Cu4 O18 H18D 116.6 . . ?
H18C O18 H18D 96.8 . . ?
O16 C22 H22A 110.1 . . ?
O16 C22 H22B 110.1 . . ?
O16 C22 C23 108.2(6) . . ?
H22A C22 H22B 108.4 . . ?
C23 C22 H22A 110.1 . . ?
C23 C22 H22B 110.1 . . ?
N2 C23 C22 109.6(7) . . ?
N2 C23 H23A 109.7 . . ?
N2 C23 H23B 109.7 . . ?
C22 C23 H23A 109.7 . . ?
C22 C23 H23B 109.7 . . ?
H23A C23 H23B 108.2 . . ?
C6 C5 H5 120.6 . . ?
C6 C5 C4 118.8(6) . . ?
C4 C5 H5 120.6 . . ?
C5 C4 N3 118.4(6) . . ?
C3 C4 C5 123.0(6) . . ?
C3 C4 N3 118.6(6) . . ?
C2 C3 H3 121.0 . . ?
C4 C3 C2 118.1(6) . . ?
C4 C3 H3 121.0 . . ?
O5 N3 C4 118.4(6) . . ?
O6 N3 O5 122.5(7) . . ?
O6 N3 C4 119.0(6) . . ?
O11 N4 C12 117.8(7) . . ?
O12 N4 O11 122.5(7) . . ?
O12 N4 C12 119.6(7) . . ?
C11 C12 N4 120.1(6) . . ?
C11 C12 C13 123.0(6) . . ?
C13 C12 N4 116.9(6) . . ?
C12 C11 H11 120.7 . . ?
C12 C11 C10 118.6(6) . . ?
C10 C11 H11 120.7 . . ?
C11 C10 C9 119.6(6) . . ?
C11 C10 C15 119.2(6) . . ?
C15 C10 C9 121.2(6) . . ?
O7 C9 C10 118.5(6) . . ?
O8 C9 O7 125.4(7) . . ?
O8 C9 C10 116.0(6) . . ?
O9 C16 C14 117.2(6) . . ?
O10 C16 O9 125.4(6) . . ?
O10 C16 C14 117.3(6) . . ?
C15 C14 C16 121.9(6) . . ?
C15 C14 C13 118.6(6) . . ?
C13 C14 C16 119.4(6) . . ?
C10 C15 H15 119.1 . . ?
C14 C15 C10 121.8(6) . . ?
C14 C15 H15 119.1 . . ?
C12 C13 C14 118.8(6) . . ?
C12 C13 H13 120.6 . . ?
C14 C13 H13 120.6 . . ?
Cu2 O13 Cu1 16.51(11) . . ?
C20 O13 Cu2 114.2(7) . . ?
C20 O13 Cu1 107.2(7) . . ?
O15 O13 Cu2 80.2(8) . . ?
O15 O13 C20 77.0(11) . . ?
O15 O13 Cu1 63.7(8) . . ?
Cu2 Cu1 O2 41.7(4) . . ?
Cu2 Cu1 O14 82.9(5) . . ?
Cu2 Cu1 O17 143.0(5) . . ?
Cu2 Cu1 N1 76.8(5) . . ?
Cu2 Cu1 O13 61.9(5) . . ?
Cu2 Cu1 O15 91.0(6) . . ?
O14 Cu1 O2 88.9(2) . . ?
O14 Cu1 N1 86.9(3) . . ?
O14 Cu1 O13 143.2(4) . . ?
O14 Cu1 O15 168.9(5) . . ?
O17 Cu1 O2 101.9(3) . . ?
O17 Cu1 O14 107.3(3) . . ?
O17 Cu1 N1 137.7(4) . . ?
O17 Cu1 O13 107.3(4) . . ?
O17 Cu1 O15 83.2(5) . . ?
N1 Cu1 O2 118.4(3) . . ?
N1 Cu1 O13 75.8(3) . . ?
N1 Cu1 O15 82.7(4) . . ?
O13 Cu1 O2 72.1(3) . . ?
O15 Cu1 O2 92.7(5) . . ?
O15 Cu1 O13 29.1(5) . . ?
C20 O15 Cu2 101.6(9) . . ?
C20 O15 Cu1 111.5(8) . . ?
O13 O15 Cu2 69.4(9) . . ?
O13 O15 C20 59.8(10) . . ?
O13 O15 Cu1 87.2(10) . . ?
Cu1 O15 Cu2 17.83(13) . . ?

loop_
_geom_bond_atom_site_label_1
_geom_bond_atom_site_label_2
_geom_bond_distance
_geom_bond_site_symmetry_2
_geom_bond_publ_flag
Cu3 O1 1.990(4) . ?
Cu3 O14 1.927(5) . ?
Cu2 O2 1.829(5) . ?
Cu2 O14 1.941(5) . ?
Cu2 O17 2.343(7) . ?
Cu2 N1 1.933(6) . ?
Cu2 O13 1.997(9) . ?
Cu2 Cu1 0.644(2) . ?
Cu2 O15 2.102(13) . ?
Cu5 O3 1.995(4) . ?
Cu5 O20 1.939(5) . ?
Cu4 O20 1.917(5) . ?
Cu4 O4 1.918(4) . ?
Cu4 N2 2.009(6) . ?
Cu4 O16 1.973(5) . ?
Cu4 O18 2.422(10) . ?
O1 C1 1.248(7) . ?
O2 C1 1.243(8) . ?
O2 Cu1 2.259(5) . ?
O3 C8 1.242(8) . ?
O20 C25 1.423(8) . ?
O4 C8 1.260(8) . ?
O5 N3 1.210(9) . ?
O7 C9 1.260(8) . ?
O9 C16 1.267(8) . ?
O8 C9 1.252(9) . ?
O11 N4 1.227(9) . ?
O10 C16 1.249(8) . ?
O19 H19C 0.8497 . ?
O19 H19D 0.8505 . ?
O14 C17 1.391(10) . ?
O14 Cu1 1.912(6) . ?
N2 C24 1.470(10) . ?
N2 C26 1.506(11) . ?
N2 C23 1.461(11) . ?
O16 H16 0.861(10) . ?
O16 C22 1.425(9) . ?
C1 C2 1.504(8) . ?
O17 H17A 0.8566 . ?
O17 H17B 0.8625 . ?
O17 Cu1 1.797(7) . ?
N1 C21 1.505(18) . ?
N1 C19 1.386(11) . ?
N1 C18 1.366(12) . ?
N1 Cu1 1.975(7) . ?
C21 H21A 0.9600 . ?
C21 H21B 0.9600 . ?
C21 H21C 0.9600 . ?
C20 C19 1.520(15) . ?
C20 O13 1.367(13) . ?
C20 O15 1.540(16) . ?
C19 H19A 0.9700 . ?
C19 H19B 0.9700 . ?
C18 H18A 0.9700 . ?
C18 H18B 0.9700 . ?
C18 C17 1.447(12) . ?
C17 H17C 0.9700 . ?
C17 H17D 0.9700 . ?
C2 C7 1.386(8) . ?
C2 C3 1.398(9) . ?
C7 H7 0.9300 . ?
C7 C6 1.388(8) . ?
C6 C8 1.515(8) . ?
C6 C5 1.383(9) . ?
C25 H25A 0.9700 . ?
C25 H25B 0.9700 . ?
C25 C24 1.512(12) . ?
C24 H24A 0.9700 . ?
C24 H24B 0.9700 . ?
C26 H26A 0.9600 . ?
C26 H26B 0.9600 . ?
C26 H26C 0.9600 . ?
O18 H18C 1.0318 . ?
O18 H18D 1.0352 . ?
C22 H22A 0.9700 . ?
C22 H22B 0.9700 . ?
C22 C23 1.518(11) . ?
C23 H23A 0.9700 . ?
C23 H23B 0.9700 . ?
C5 H5 0.9300 . ?
C5 C4 1.383(9) . ?
C4 C3 1.373(9) . ?
C4 N3 1.485(9) . ?
C3 H3 0.9300 . ?
N3 O6 1.205(9) . ?
O12 N4 1.207(10) . ?
N4 C12 1.464(9) . ?
C12 C11 1.371(10) . ?
C12 C13 1.378(9) . ?
C11 H11 0.9300 . ?
C11 C10 1.384(9) . ?
C10 C9 1.509(9) . ?
C10 C15 1.389(9) . ?
C16 C14 1.507(9) . ?
C14 C15 1.387(9) . ?
C14 C13 1.389(9) . ?
C15 H15 0.9300 . ?
C13 H13 0.9300 . ?
O13 Cu1 2.218(9) . ?
O13 O15 1.082(17) . ?
Cu1 O15 1.991(12) . ?

loop_
_geom_torsion_atom_site_label_1
_geom_torsion_atom_site_label_2
_geom_torsion_atom_site_label_3
_geom_torsion_atom_site_label_4
_geom_torsion
_geom_torsion_site_symmetry_1
_geom_torsion_site_symmetry_2
_geom_torsion_site_symmetry_3
_geom_torsion_site_symmetry_4
_geom_torsion_publ_flag
Cu3 O1 C1 O2 15.1(11) . . . . ?
Cu3 O1 C1 C2 -164.2(4) . . . . ?
Cu3 O14 C17 C18 -162.3(9) . . . . ?
Cu2 O2 C1 O1 15.4(10) . . . . ?
Cu2 O2 C1 C2 -165.2(4) . . . . ?
Cu2 O14 C17 C18 4.0(15) . . . . ?
Cu2 O17 Cu1 O2 8.8(8) . . . . ?
Cu2 O17 Cu1 O14 101.4(9) . . . . ?
Cu2 O17 Cu1 N1 -153.7(12) . . . . ?
Cu2 O17 Cu1 O13 -66.0(9) . . . . ?
Cu2 O17 Cu1 O15 -82.5(9) . . . . ?
Cu2 N1 C19 C20 -47.4(13) . . . . ?
Cu2 N1 C18 C17 34.6(15) . . . . ?
Cu2 O13 O15 C20 -117.9(6) . . . . ?
Cu2 O13 O15 Cu1 -0.9(3) . . . . ?
Cu5 O3 C8 O4 -10.4(11) . . . . ?
Cu5 O3 C8 C6 168.7(4) . . . . ?
Cu5 O20 C25 C24 92.1(7) . . . . ?
Cu4 O20 C25 C24 -41.5(6) . . . . ?
Cu4 O4 C8 O3 4.0(10) . . . . ?
Cu4 O4 C8 C6 -175.1(4) . . . . ?
Cu4 N2 C24 C25 -37.1(7) . . . . ?
Cu4 N2 C23 C22 50.6(7) . . . . ?
Cu4 O16 C22 C23 11.4(8) . . . . ?
O1 C1 C2 C7 167.8(6) . . . . ?
O1 C1 C2 C3 -12.4(9) . . . . ?
O2 Cu2 Cu1 O14 -96.4(4) . . . . ?
O2 Cu2 Cu1 O17 13.0(11) . . . . ?
O2 Cu2 Cu1 N1 175.2(4) . . . . ?
O2 Cu2 Cu1 O13 94.5(5) . . . . ?
O2 Cu2 Cu1 O15 92.9(5) . . . . ?
O2 C1 C2 C7 -11.7(9) . . . . ?
O2 C1 C2 C3 168.1(6) . . . . ?
O20 C25 C24 N2 54.3(8) . . . . ?
O9 C16 C14 C15 1.1(9) . . . . ?
O9 C16 C14 C13 -175.1(6) . . . . ?
O11 N4 C12 C11 4.0(12) . . . . ?
O11 N4 C12 C13 -175.2(8) . . . . ?
O10 C16 C14 C15 178.3(6) . . . . ?
O10 C16 C14 C13 2.2(9) . . . . ?
O14 Cu2 O2 C1 -31.4(7) . . . . ?
O14 Cu2 O2 Cu1 -83.5(6) . . . . ?
O14 Cu2 Cu1 O2 96.4(4) . . . . ?
O14 Cu2 Cu1 O17 109.4(8) . . . . ?
O14 Cu2 Cu1 N1 -88.5(2) . . . . ?
O14 Cu2 Cu1 O13 -169.2(3) . . . . ?
O14 Cu2 Cu1 O15 -170.7(4) . . . . ?
O16 C22 C23 N2 -41.9(9) . . . . ?
C1 C2 C7 C6 -178.8(6) . . . . ?
C1 C2 C3 C4 178.9(6) . . . . ?
O17 Cu2 O2 C1 58.2(6) . . . . ?
O17 Cu2 O2 Cu1 6.0(5) . . . . ?
O17 Cu2 Cu1 O2 -13.0(11) . . . . ?
O17 Cu2 Cu1 O14 -109.4(8) . . . . ?
O17 Cu2 Cu1 N1 162.1(8) . . . . ?
O17 Cu2 Cu1 O13 81.4(9) . . . . ?
O17 Cu2 Cu1 O15 79.9(9) . . . . ?
N1 Cu2 O2 C1 -137.7(6) . . . . ?
N1 Cu2 O2 Cu1 170.2(9) . . . . ?
N1 Cu2 Cu1 O2 -175.2(5) . . . . ?
N1 Cu2 Cu1 O14 88.5(2) . . . . ?
N1 Cu2 Cu1 O17 -162.1(8) . . . . ?
N1 Cu2 Cu1 O13 -80.7(3) . . . . ?
N1 Cu2 Cu1 O15 -82.3(4) . . . . ?
N1 C18 C17 O14 -27.4(19) . . . . ?
C21 N1 C19 C20 74.9(15) . . . . ?
C21 N1 C18 C17 -86.6(16) . . . . ?
C20 O13 O15 Cu2 117.9(6) . . . . ?
C20 O13 O15 Cu1 117.0(6) . . . . ?
C19 N1 C18 C17 157.5(13) . . . . ?
C19 C20 O13 Cu2 -38.2(13) . . . . ?
C19 C20 O13 Cu1 -54.2(11) . . . . ?
C19 C20 O13 O15 -111.0(12) . . . . ?
C19 C20 O15 Cu2 22.7(14) . . . . ?
C19 C20 O15 O13 80.4(13) . . . . ?
C19 C20 O15 Cu1 7.3(16) . . . . ?
C18 N1 C19 C20 -169.5(12) . . . . ?
C2 C7 C6 C8 178.4(5) . . . . ?
C2 C7 C6 C5 -0.4(9) . . . . ?
C7 C2 C3 C4 -1.3(10) . . . . ?
C7 C6 C8 O3 176.2(6) . . . . ?
C7 C6 C8 O4 -4.6(9) . . . . ?
C7 C6 C5 C4 -0.7(10) . . . . ?
C6 C5 C4 C3 0.8(11) . . . . ?
C6 C5 C4 N3 179.9(7) . . . . ?
C8 C6 C5 C4 -179.5(6) . . . . ?
C24 N2 C23 C22 162.3(6) . . . . ?
C26 N2 C24 C25 85.4(9) . . . . ?
C26 N2 C23 C22 -71.3(9) . . . . ?
C23 N2 C24 C25 -148.5(7) . . . . ?
C5 C6 C8 O3 -5.0(9) . . . . ?
C5 C6 C8 O4 174.2(6) . . . . ?
C5 C4 C3 C2 0.2(11) . . . . ?
C5 C4 N3 O5 179.1(9) . . . . ?
C5 C4 N3 O6 -2.1(13) . . . . ?
C3 C2 C7 C6 1.4(9) . . . . ?
C3 C4 N3 O5 -1.8(13) . . . . ?
C3 C4 N3 O6 177.0(9) . . . . ?
N3 C4 C3 C2 -178.8(7) . . . . ?
O12 N4 C12 C11 -178.3(9) . . . . ?
O12 N4 C12 C13 2.5(12) . . . . ?
N4 C12 C11 C10 -178.6(6) . . . . ?
N4 C12 C13 C14 180.0(6) . . . . ?
C12 C11 C10 C9 177.4(6) . . . . ?
C12 C11 C10 C15 -1.2(9) . . . . ?
C11 C12 C13 C14 0.8(10) . . . . ?
C11 C10 C9 O7 12.0(10) . . . . ?
C11 C10 C9 O8 -167.9(6) . . . . ?
C11 C10 C15 C14 0.4(9) . . . . ?
C9 C10 C15 C14 -178.2(6) . . . . ?
C16 C14 C15 C10 -175.2(6) . . . . ?
C16 C14 C13 C12 174.7(6) . . . . ?
C15 C10 C9 O7 -169.5(6) . . . . ?
C15 C10 C9 O8 10.6(10) . . . . ?
C15 C14 C13 C12 -1.6(9) . . . . ?
C13 C12 C11 C10 0.6(10) . . . . ?
C13 C14 C15 C10 1.0(10) . . . . ?
O13 Cu2 O2 C1 154.2(7) . . . . ?
O13 Cu2 O2 Cu1 102.1(7) . . . . ?
O13 Cu2 Cu1 O2 -94.5(5) . . . . ?
O13 Cu2 Cu1 O14 169.2(3) . . . . ?
O13 Cu2 Cu1 O17 -81.4(9) . . . . ?
O13 Cu2 Cu1 N1 80.7(3) . . . . ?
O13 Cu2 Cu1 O15 -1.6(5) . . . . ?
O13 C20 C19 N1 56.8(15) . . . . ?
O13 C20 O15 Cu2 -57.6(8) . . . . ?
O13 C20 O15 Cu1 -73.1(10) . . . . ?
Cu1 Cu2 O2 C1 52.1(9) . . . . ?
Cu1 O2 C1 O1 27.5(9) . . . . ?
Cu1 O2 C1 C2 -153.1(4) . . . . ?
Cu1 O14 C17 C18 24.5(14) . . . . ?
Cu1 N1 C19 C20 -29.6(14) . . . . ?
Cu1 N1 C18 C17 15.3(15) . . . . ?
Cu1 O13 O15 Cu2 0.9(3) . . . . ?
Cu1 O13 O15 C20 -117.0(6) . . . . ?
O15 Cu2 O2 C1 128.1(7) . . . . ?
O15 Cu2 O2 Cu1 75.9(7) . . . . ?
O15 Cu2 Cu1 O2 -92.9(5) . . . . ?
O15 Cu2 Cu1 O14 170.7(4) . . . . ?
O15 Cu2 Cu1 O17 -79.9(9) . . . . ?
O15 Cu2 Cu1 N1 82.3(4) . . . . ?
O15 Cu2 Cu1 O13 1.6(5) . . . . ?
O15 C20 C19 N1 13.8(17) . . . . ?
O15 C20 O13 Cu2 72.8(10) . . . . ?
O15 C20 O13 Cu1 56.8(8) . . . . ?
